data_4318064
loop_
_publ_author_name
'G. Westin'
'M. Moustiakimov'
'M. Kritikos'

_publ_section_title
;
 Synthesis, Characterization, and Properties of Three Europium
 2-Propoxides: [Eu4(OPri)10(HOPri)3]*2HOPri, Eu5O(OPri)13, and
 EuAl3(OPri)12
;
_journal_name_full 'Inorganic Chemistry'
_journal_page_first 3249
_journal_page_last 3258
_journal_paper_doi 10.1021/ic010745l
_journal_volume 41
_journal_year 2002
_chemical_formula_moiety 'C45 H110 Eu4 O15'
_chemical_formula_sum 'C45 H110 Eu4 O15'
_chemical_formula_weight 1499.17
_chemical_name_systematic
;
 ?
;
_space_group_IT_number 14
_symmetry_cell_setting monoclinic
_symmetry_space_group_name_Hall '-P 2yn'
_symmetry_space_group_name_H-M 'P 1 21/n 1'
_atom_sites_solution_hydrogens geom
_atom_sites_solution_primary direct
_atom_sites_solution_secondary difmap
_audit_creation_method SHELXL-97
_cell_angle_alpha 90.00
_cell_angle_beta 108.30(2)
_cell_angle_gamma 90.00
_cell_formula_units_Z 8
_cell_length_a 23.246(5)
_cell_length_b 22.372(5)
_cell_length_c 27.466(6)
_cell_measurement_reflns_used 5000
_cell_measurement_temperature 150(2)
_cell_measurement_theta_max 22.05
_cell_measurement_theta_min 4.25
_cell_volume 13562(5)
_computing_cell_refinement 'IPDS (STOE, 1996c)'
_computing_data_collection 'IPDS (STOE, 1996c)'
_computing_data_reduction 'IPDS (STOE, 1996c)'
_computing_molecular_graphics 'DIAMOND (Brandenburg, 1999)'
_computing_structure_refinement 'SHELXL-97 (Sheldrick, 1997)'
_computing_structure_solution 'SHELXS-97 (Sheldrick, 1990)'
_diffrn_ambient_temperature 150(2)
_diffrn_detector_area_resol_mean 6.67
_diffrn_measured_fraction_theta_full .967
_diffrn_measured_fraction_theta_max .967
_diffrn_measurement_device_type 'STOE IPDS'
_diffrn_measurement_method 'phi oscillation'
_diffrn_radiation_monochromator graphite
_diffrn_radiation_source 'fine-focus sealed tube'
_diffrn_radiation_type MoK\a
_diffrn_radiation_wavelength 0.71073
_diffrn_reflns_av_R_equivalents 0.0882
_diffrn_reflns_av_sigmaI/netI 0.1125
_diffrn_reflns_limit_h_max 23
_diffrn_reflns_limit_h_min -20
_diffrn_reflns_limit_k_max 22
_diffrn_reflns_limit_k_min -22
_diffrn_reflns_limit_l_max 26
_diffrn_reflns_limit_l_min -27
_diffrn_reflns_number 36127
_diffrn_reflns_theta_full 20.82
_diffrn_reflns_theta_max 20.82
_diffrn_reflns_theta_min 1.98
_exptl_absorpt_coefficient_mu 3.697
_exptl_absorpt_correction_T_max 0.3785
_exptl_absorpt_correction_T_min 0.2018
_exptl_absorpt_correction_type numerical
_exptl_absorpt_process_details 'X-SHAPE (STOE, 1996b), X-RED (STOE, 1996a)'
_exptl_crystal_colour yellow
_exptl_crystal_density_diffrn 1.469
_exptl_crystal_density_method 'not measured'
_exptl_crystal_description irregular
_exptl_crystal_F_000 6016
_exptl_crystal_size_max 0.6
_exptl_crystal_size_mid 0.3
_exptl_crystal_size_min 0.2
_refine_diff_density_max 1.038
_refine_diff_density_min -1.173
_refine_diff_density_rms .201
_refine_ls_extinction_coef 0.000065(12)
_refine_ls_extinction_expression Fc^*^=kFc[1+0.001xFc^2^\l^3^/sin(2\q)]^-1/4^
_refine_ls_extinction_method SHELXL
_refine_ls_goodness_of_fit_ref 0.987
_refine_ls_hydrogen_treatment constr
_refine_ls_matrix_type full
_refine_ls_number_parameters 855
_refine_ls_number_reflns 13747
_refine_ls_number_restraints 32
_refine_ls_restrained_S_all 0.986
_refine_ls_R_factor_all 0.1049
_refine_ls_R_factor_gt 0.0611
_refine_ls_shift/su_max 0.001
_refine_ls_shift/su_mean 0.000
_refine_ls_structure_factor_coef Fsqd
_refine_ls_weighting_details 'calc w=1/[\s^2^(Fo^2^)+(0.0750P)^2^+0.0000P] where P=(Fo^2^+2Fc^2^)/3'
_refine_ls_weighting_scheme calc
_refine_ls_wR_factor_gt 0.1441
_refine_ls_wR_factor_ref 0.1617
_reflns_number_gt 7833
_reflns_number_total 13747
_reflns_threshold_expression >2sigma(I)
_cod_data_source_file ic010745l_3.cif
_cod_data_source_block eu4
_cod_original_sg_symbol_H-M 'P 21/n'
_cod_database_code 4318064

loop_
_symmetry_equiv_pos_as_xyz
'x, y, z'
'-x+1/2, y+1/2, -z+1/2'
'-x, -y, -z'
'x-1/2, -y-1/2, z-1/2'

loop_
_atom_site_label
_atom_site_type_symbol
_atom_site_fract_x
_atom_site_fract_y
_atom_site_fract_z
_atom_site_U_iso_or_equiv
_atom_site_adp_type
_atom_site_occupancy
_atom_site_symmetry_multiplicity
_atom_site_calc_flag
_atom_site_refinement_flags
_atom_site_disorder_assembly
_atom_site_disorder_group
Eu1 Eu 0.14804(5) 0.14785(4) -0.05843(4) 0.0472(3) Uani 1 1 d . A .
Eu2 Eu 0.33600(5) 0.17145(4) 0.12661(4) 0.0513(3) Uani 1 1 d . A .
Eu3 Eu 0.21072(4) 0.07136(4) 0.06317(3) 0.0440(3) Uani 1 1 d . A .
Eu4 Eu 0.31033(5) 0.12589(4) -0.00577(4) 0.0488(3) Uani 1 1 d . A .
O_1 O 0.0906(6) 0.2449(5) -0.0971(4) 0.054(4) Uani 1 1 d . . .
C_1 C 0.1130(11) 0.3057(8) -0.0885(7) 0.065(6) Uani 1 1 d . . .
H0_1 H 0.1570 0.3030 -0.0684 0.078 Uiso 1 1 calc R . .
C1_1 C 0.0833(12) 0.3382(11) -0.0563(10) 0.099(8) Uiso 1 1 d . . .
H1A_1 H 0.0415 0.3477 -0.0765 0.118 Uiso 1 1 calc R . .
H1B_1 H 0.1055 0.3753 -0.0438 0.118 Uiso 1 1 calc R . .
H1C_1 H 0.0832 0.3131 -0.0270 0.118 Uiso 1 1 calc R . .
C2_1 C 0.1091(11) 0.3365(10) -0.1378(8) 0.083(7) Uiso 1 1 d . . .
H2A_1 H 0.0667 0.3388 -0.1594 0.100 Uiso 1 1 calc R . .
H2B_1 H 0.1324 0.3139 -0.1559 0.100 Uiso 1 1 calc R . .
H2C_1 H 0.1258 0.3769 -0.1306 0.100 Uiso 1 1 calc R . .
O_2 O 0.0546(6) 0.1140(6) -0.1317(5) 0.075(4) Uani 1 1 d . . .
CA_2 C 0.010(3) 0.064(2) -0.125(2) 0.065(9) Uiso 0.41(2) 1 d P A 1
HA_2 H -0.0184 0.0834 -0.1090 0.079 Uiso 0.41(2) 1 calc PR A 1
C1A_2 C -0.028(3) 0.052(3) -0.185(3) 0.11(3) Uiso 0.41(2) 1 d P A 1
H1A1_2 H -0.0186 0.0120 -0.1943 0.133 Uiso 0.41(2) 1 calc PR A 1
H1A2_2 H -0.0174 0.0819 -0.2062 0.133 Uiso 0.41(2) 1 calc PR A 1
H1A3_2 H -0.0716 0.0546 -0.1890 0.133 Uiso 0.41(2) 1 calc PR A 1
C2A_2 C 0.042(2) 0.019(2) -0.0919(19) 0.074(17) Uiso 0.41(2) 1 d P A 1
H2A1_2 H 0.0687 -0.0021 -0.1075 0.089 Uiso 0.41(2) 1 calc PR A 1
H2A2_2 H 0.0127 -0.0101 -0.0860 0.089 Uiso 0.41(2) 1 calc PR A 1
H2A3_2 H 0.0657 0.0362 -0.0592 0.089 Uiso 0.41(2) 1 calc PR A 1
CB_2 C 0.0395(17) 0.0499(15) -0.1512(14) 0.065(9) Uiso 0.59(2) 1 d P A 2
HB_2 H 0.0637 0.0222 -0.1238 0.079 Uiso 0.59(2) 1 calc PR A 2
C1B_2 C -0.0290(17) 0.0437(15) -0.1542(16) 0.060(11) Uiso 0.59(2) 1 d P A 2
H1B1_2 H -0.0511 0.0798 -0.1697 0.072 Uiso 0.59(2) 1 calc PR A 2
H1B2_2 H -0.0318 0.0385 -0.1196 0.072 Uiso 0.59(2) 1 calc PR A 2
H1B3_2 H -0.0468 0.0089 -0.1752 0.072 Uiso 0.59(2) 1 calc PR A 2
C2B_2 C 0.0514(17) 0.0340(15) -0.1994(13) 0.073(12) Uiso 0.59(2) 1 d P A 2
H2B1_2 H 0.0651 0.0695 -0.2135 0.088 Uiso 0.59(2) 1 calc PR A 2
H2B2_2 H 0.0142 0.0187 -0.2242 0.088 Uiso 0.59(2) 1 calc PR A 2
H2B3_2 H 0.0829 0.0031 -0.1925 0.088 Uiso 0.59(2) 1 calc PR A 2
O_3 O 0.4283(7) 0.1588(6) 0.2029(5) 0.078(5) Uani 1 1 d . . .
C_3 C 0.4609(17) 0.1136(19) 0.2401(11) 0.155(14) Uani 1 1 d . . .
H0_3 H 0.4869 0.1361 0.2705 0.185 Uiso 1 1 calc R . .
C1_3 C 0.4204(16) 0.0780(14) 0.2581(12) 0.136(12) Uiso 1 1 d . . .
H1A_3 H 0.4439 0.0514 0.2855 0.164 Uiso 1 1 calc R . .
H1B_3 H 0.3945 0.0541 0.2298 0.164 Uiso 1 1 calc R . .
H1C_3 H 0.3951 0.1043 0.2714 0.164 Uiso 1 1 calc R . .
C2_3 C 0.501(2) 0.0799(17) 0.2214(16) 0.187(18) Uiso 1 1 d . . .
H2A_3 H 0.4788 0.0623 0.1882 0.224 Uiso 1 1 calc R . .
H2B_3 H 0.5194 0.0480 0.2458 0.224 Uiso 1 1 calc R . .
H2C_3 H 0.5331 0.1061 0.2173 0.224 Uiso 1 1 calc R . .
O_4 O 0.3613(8) 0.2755(6) 0.1657(5) 0.090(6) Uani 1 1 d . . .
C_4 C 0.336(2) 0.3355(19) 0.1567(10) 0.20(2) Uani 1 1 d . . .
H0_4 H 0.2931 0.3315 0.1337 0.234 Uiso 1 1 calc R . .
C1_4 C 0.3706(16) 0.3718(15) 0.1273(14) 0.150(13) Uiso 1 1 d . . .
H1A_4 H 0.3491 0.4093 0.1152 0.180 Uiso 1 1 calc R . .
H1B_4 H 0.3733 0.3486 0.0979 0.180 Uiso 1 1 calc R . .
H1C_4 H 0.4114 0.3806 0.1501 0.180 Uiso 1 1 calc R . .
C2_4 C 0.3335(19) 0.3607(17) 0.2029(16) 0.195(17) Uiso 1 1 d . . .
H2A_4 H 0.3146 0.4002 0.1962 0.234 Uiso 1 1 calc R . .
H2B_4 H 0.3747 0.3646 0.2268 0.234 Uiso 1 1 calc R . .
H2C_4 H 0.3097 0.3348 0.2181 0.234 Uiso 1 1 calc R . .
O_5 O 0.1873(6) -0.0164(5) 0.0768(5) 0.067(4) Uani 1 1 d D . .
CA_5 C 0.188(2) -0.0811(10) 0.0799(17) 0.092(12) Uiso 0.56(5) 1 d PD B 1
HA_5 H 0.2215 -0.0927 0.0664 0.110 Uiso 0.56(5) 1 calc PR B 1
C1A_5 C 0.1312(18) -0.1040(18) 0.0387(14) 0.055(13) Uiso 0.56(5) 1 d PD B 1
H1A1_5 H 0.0970 -0.1043 0.0523 0.066 Uiso 0.56(5) 1 calc PR B 1
H1A2_5 H 0.1385 -0.1447 0.0288 0.066 Uiso 0.56(5) 1 calc PR B 1
H1A3_5 H 0.1220 -0.0779 0.0086 0.066 Uiso 0.56(5) 1 calc PR B 1
C2A_5 C 0.211(3) -0.100(2) 0.1358(17) 0.11(2) Uiso 0.56(5) 1 d PD B 1
H2A1_5 H 0.2267 -0.0646 0.1572 0.134 Uiso 0.56(5) 1 calc PR B 1
H2A2_5 H 0.2438 -0.1291 0.1405 0.134 Uiso 0.56(5) 1 calc PR B 1
H2A3_5 H 0.1781 -0.1177 0.1458 0.134 Uiso 0.56(5) 1 calc PR B 1
CB_5 C 0.158(3) -0.0698(18) 0.0859(16) 0.092(12) Uiso 0.44(5) 1 d PD B 2
HB_5 H 0.1149 -0.0592 0.0817 0.110 Uiso 0.44(5) 1 calc PR B 2
C1B_5 C 0.157(4) -0.112(3) 0.042(2) 0.09(2) Uiso 0.44(5) 1 d PD B 2
H1B1_5 H 0.1168 -0.1117 0.0163 0.114 Uiso 0.44(5) 1 calc PR B 2
H1B2_5 H 0.1679 -0.1522 0.0548 0.114 Uiso 0.44(5) 1 calc PR B 2
H1B3_5 H 0.1869 -0.0976 0.0255 0.114 Uiso 0.44(5) 1 calc PR B 2
C2B_5 C 0.186(3) -0.093(3) 0.1403(18) 0.08(2) Uiso 0.44(5) 1 d PD B 2
H2B1_5 H 0.2168 -0.0653 0.1600 0.096 Uiso 0.44(5) 1 calc PR B 2
H2B2_5 H 0.2041 -0.1324 0.1393 0.096 Uiso 0.44(5) 1 calc PR B 2
H2B3_5 H 0.1540 -0.0970 0.1567 0.096 Uiso 0.44(5) 1 calc PR B 2
O_6 O 0.3634(6) 0.0837(6) -0.0450(5) 0.070(4) Uani 1 1 d D . .
CA_6 C 0.4055(17) 0.0639(15) -0.0692(16) 0.127(12) Uiso 0.70(3) 1 d PD C 1
HA_6 H 0.3729 0.0578 -0.1026 0.152 Uiso 0.70(3) 1 calc PR C 1
C1A_6 C 0.439(2) 0.1069(17) -0.0928(17) 0.118(14) Uiso 0.70(3) 1 d PD C 1
H1A1_6 H 0.4126 0.1408 -0.1078 0.141 Uiso 0.70(3) 1 calc PR C 1
H1A2_6 H 0.4509 0.0864 -0.1197 0.141 Uiso 0.70(3) 1 calc PR C 1
H1A3_6 H 0.4753 0.1215 -0.0664 0.141 Uiso 0.70(3) 1 calc PR C 1
C2A_6 C 0.417(2) -0.0027(15) -0.0620(17) 0.139(16) Uiso 0.70(3) 1 d PD C 1
H2A1_6 H 0.4461 -0.0102 -0.0280 0.167 Uiso 0.70(3) 1 calc PR C 1
H2A2_6 H 0.4341 -0.0175 -0.0883 0.167 Uiso 0.70(3) 1 calc PR C 1
H2A3_6 H 0.3791 -0.0235 -0.0652 0.167 Uiso 0.70(3) 1 calc PR C 1
CB_6 C 0.392(3) 0.053(3) -0.077(2) 0.127(12) Uiso 0.30(3) 1 d PD C 2
HB_6 H 0.3798 0.0110 -0.0861 0.152 Uiso 0.30(3) 1 calc PR C 2
C1B_6 C 0.396(5) 0.094(4) -0.121(3) 0.118(14) Uiso 0.30(3) 1 d PD C 2
H1B1_6 H 0.3551 0.1027 -0.1433 0.141 Uiso 0.30(3) 1 calc PR C 2
H1B2_6 H 0.4188 0.0732 -0.1404 0.141 Uiso 0.30(3) 1 calc PR C 2
H1B3_6 H 0.4167 0.1309 -0.1066 0.141 Uiso 0.30(3) 1 calc PR C 2
C2B_6 C 0.453(4) 0.063(4) -0.036(3) 0.139(16) Uiso 0.30(3) 1 d PD C 2
H2B1_6 H 0.4676 0.1039 -0.0388 0.167 Uiso 0.30(3) 1 calc PR C 2
H2B2_6 H 0.4825 0.0342 -0.0397 0.167 Uiso 0.30(3) 1 calc PR C 2
H2B3_6 H 0.4480 0.0587 -0.0017 0.167 Uiso 0.30(3) 1 calc PR C 2
O_7 O 0.1206(5) 0.1121(5) 0.0157(4) 0.049(3) Uani 1 1 d . . .
CA_7 C 0.064(4) 0.117(3) 0.021(3) 0.073(10) Uiso 0.55(2) 1 d P A 1
HA_7 H 0.0363 0.0923 -0.0073 0.088 Uiso 0.55(2) 1 calc PR A 1
C1A_7 C 0.034(2) 0.1764(18) 0.0176(18) 0.082(11) Uiso 0.55(2) 1 d P A 1
H1A1_7 H 0.0563 0.2010 0.0469 0.099 Uiso 0.55(2) 1 calc PR A 1
H1A2_7 H -0.0079 0.1712 0.0179 0.099 Uiso 0.55(2) 1 calc PR A 1
H1A3_7 H 0.0335 0.1962 -0.0143 0.099 Uiso 0.55(2) 1 calc PR A 1
C2A_7 C 0.0624(19) 0.0859(17) 0.0729(15) 0.080(9) Uiso 0.55(2) 1 d P A 1
H2A1_7 H 0.0496 0.0442 0.0661 0.096 Uiso 0.55(2) 1 calc PR A 1
H2A2_7 H 0.0339 0.1072 0.0864 0.096 Uiso 0.55(2) 1 calc PR A 1
H2A3_7 H 0.1031 0.0874 0.0980 0.096 Uiso 0.55(2) 1 calc PR A 1
CB_7 C 0.057(4) 0.104(4) 0.017(3) 0.073(10) Uiso 0.45(2) 1 d P A 2
HB_7 H 0.0377 0.1207 -0.0177 0.088 Uiso 0.45(2) 1 calc PR A 2
C1B_7 C 0.040(3) 0.152(2) 0.042(2) 0.082(11) Uiso 0.45(2) 1 d P A 2
H1B1_7 H -0.0040 0.1594 0.0273 0.099 Uiso 0.45(2) 1 calc PR A 2
H1B2_7 H 0.0619 0.1881 0.0381 0.099 Uiso 0.45(2) 1 calc PR A 2
H1B3_7 H 0.0490 0.1432 0.0789 0.099 Uiso 0.45(2) 1 calc PR A 2
C2B_7 C 0.037(2) 0.041(2) 0.0008(19) 0.080(9) Uiso 0.45(2) 1 d P A 2
H2B1_7 H 0.0551 0.0282 -0.0251 0.096 Uiso 0.45(2) 1 calc PR A 2
H2B2_7 H -0.0074 0.0400 -0.0139 0.096 Uiso 0.45(2) 1 calc PR A 2
H2B3_7 H 0.0497 0.0144 0.0305 0.096 Uiso 0.45(2) 1 calc PR A 2
O_8 O 0.2442(5) 0.1768(5) -0.0720(5) 0.054(3) Uani 1 1 d . . .
C_8 C 0.2526(10) 0.1927(11) -0.1218(8) 0.082(7) Uani 1 1 d . A .
H0_8 H 0.2851 0.1667 -0.1270 0.098 Uiso 1 1 calc R . .
C1_8 C 0.2731(11) 0.2566(10) -0.1194(9) 0.089(7) Uiso 1 1 d . . .
H1A_8 H 0.2739 0.2692 -0.1534 0.106 Uiso 1 1 calc R A .
H1B_8 H 0.3138 0.2602 -0.0946 0.106 Uiso 1 1 calc R . .
H1C_8 H 0.2449 0.2821 -0.1087 0.106 Uiso 1 1 calc R . .
C2_8 C 0.1925(10) 0.1792(10) -0.1648(8) 0.081(7) Uiso 1 1 d . . .
H2A_8 H 0.1826 0.1367 -0.1639 0.097 Uiso 1 1 calc R A .
H2B_8 H 0.1972 0.1888 -0.1982 0.097 Uiso 1 1 calc R . .
H2C_8 H 0.1599 0.2034 -0.1596 0.097 Uiso 1 1 calc R . .
O_9 O 0.3758(6) 0.1838(5) 0.0545(4) 0.059(4) Uani 1 1 d . . .
C_9 C 0.4299(10) 0.2190(10) 0.0573(8) 0.071(6) Uani 1 1 d . A .
H0_9 H 0.4368 0.2477 0.0865 0.085 Uiso 1 1 calc R . .
C1_9 C 0.4821(12) 0.1779(11) 0.0694(10) 0.099(8) Uiso 1 1 d . . .
H1A_9 H 0.4874 0.1589 0.1026 0.119 Uiso 1 1 calc R A .
H1B_9 H 0.5188 0.2004 0.0707 0.119 Uiso 1 1 calc R . .
H1C_9 H 0.4748 0.1472 0.0427 0.119 Uiso 1 1 calc R . .
C2_9 C 0.4209(12) 0.2533(10) 0.0112(9) 0.096(8) Uiso 1 1 d . . .
H2A_9 H 0.4151 0.2262 -0.0179 0.116 Uiso 1 1 calc R A .
H2B_9 H 0.4565 0.2785 0.0148 0.116 Uiso 1 1 calc R . .
H2C_9 H 0.3850 0.2787 0.0054 0.116 Uiso 1 1 calc R . .
O_10 O 0.2499(6) 0.1158(5) 0.1421(4) 0.054(3) Uani 1 1 d D . .
CA_10 C 0.2253(17) 0.1268(14) 0.1825(11) 0.060(9) Uiso 0.60(4) 1 d PD A 1
HA_10 H 0.1855 0.1448 0.1625 0.072 Uiso 0.60(4) 1 calc PR A 1
C1A_10 C 0.254(2) 0.1801(18) 0.2160(16) 0.081(15) Uiso 0.60(4) 1 d PD A 1
H1A1_10 H 0.2975 0.1734 0.2311 0.098 Uiso 0.60(4) 1 calc PR A 1
H1A2_10 H 0.2355 0.1846 0.2434 0.098 Uiso 0.60(4) 1 calc PR A 1
H1A3_10 H 0.2468 0.2164 0.1950 0.098 Uiso 0.60(4) 1 calc PR A 1
C2A_10 C 0.203(2) 0.0696(14) 0.2008(15) 0.081(14) Uiso 0.60(4) 1 d PD A 1
H2A1_10 H 0.1727 0.0505 0.1719 0.098 Uiso 0.60(4) 1 calc PR A 1
H2A2_10 H 0.1851 0.0792 0.2276 0.098 Uiso 0.60(4) 1 calc PR A 1
H2A3_10 H 0.2374 0.0423 0.2146 0.098 Uiso 0.60(4) 1 calc PR A 1
CB_10 C 0.239(2) 0.101(3) 0.1885(11) 0.060(9) Uiso 0.40(4) 1 d PD A 2
HB_10 H 0.2621 0.0644 0.2046 0.072 Uiso 0.40(4) 1 calc PR A 2
C1B_10 C 0.262(3) 0.157(3) 0.220(2) 0.08(2) Uiso 0.40(4) 1 d PD A 2
H1B1_10 H 0.3032 0.1491 0.2437 0.090 Uiso 0.40(4) 1 calc PR A 2
H1B2_10 H 0.2354 0.1671 0.2403 0.090 Uiso 0.40(4) 1 calc PR A 2
H1B3_10 H 0.2637 0.1900 0.1975 0.090 Uiso 0.40(4) 1 calc PR A 2
C2B_10 C 0.171(2) 0.091(4) 0.177(3) 0.12(3) Uiso 0.40(4) 1 d PD A 2
H2B1_10 H 0.1481 0.1223 0.1544 0.148 Uiso 0.40(4) 1 calc PR A 2
H2B2_10 H 0.1606 0.0911 0.2092 0.148 Uiso 0.40(4) 1 calc PR A 2
H2B3_10 H 0.1592 0.0517 0.1602 0.148 Uiso 0.40(4) 1 calc PR A 2
O_11 O 0.3155(5) 0.0742(5) 0.0724(4) 0.045(3) Uani 1 1 d . . .
C_11 C 0.3677(8) 0.0399(8) 0.1054(7) 0.050(5) Uani 1 1 d . A .
H0_11 H 0.3930 0.0674 0.1324 0.060 Uiso 1 1 calc R . .
C1_11 C 0.3421(9) -0.0083(8) 0.1315(7) 0.062(6) Uiso 1 1 d . . .
H1A_11 H 0.3130 -0.0326 0.1055 0.075 Uiso 1 1 calc R A .
H1B_11 H 0.3215 0.0104 0.1538 0.075 Uiso 1 1 calc R . .
H1C_11 H 0.3751 -0.0337 0.1522 0.075 Uiso 1 1 calc R . .
C2_11 C 0.4048(10) 0.0159(9) 0.0782(8) 0.074(6) Uiso 1 1 d . . .
H2A_11 H 0.4361 -0.0094 0.1011 0.089 Uiso 1 1 calc R A .
H2B_11 H 0.4239 0.0485 0.0651 0.089 Uiso 1 1 calc R . .
H2C_11 H 0.3799 -0.0081 0.0494 0.089 Uiso 1 1 calc R . .
O_12 O 0.2213(5) 0.0626(5) -0.0231(4) 0.041(3) Uani 1 1 d . . .
C_12 C 0.2116(9) 0.0075(7) -0.0499(7) 0.048(5) Uani 1 1 d . A .
H0_12 H 0.1710 -0.0082 -0.0508 0.058 Uiso 1 1 calc R . .
C1_12 C 0.2573(10) -0.0373(9) -0.0253(8) 0.076(7) Uiso 1 1 d . . .
H1A_12 H 0.2965 -0.0254 -0.0285 0.091 Uiso 1 1 calc R A .
H1B_12 H 0.2454 -0.0761 -0.0420 0.091 Uiso 1 1 calc R . .
H1C_12 H 0.2606 -0.0405 0.0111 0.091 Uiso 1 1 calc R . .
C2_12 C 0.2099(10) 0.0207(9) -0.1055(7) 0.066(6) Uiso 1 1 d . . .
H2A_12 H 0.1763 0.0481 -0.1216 0.080 Uiso 1 1 calc R A .
H2B_12 H 0.2040 -0.0167 -0.1250 0.080 Uiso 1 1 calc R . .
H2C_12 H 0.2482 0.0391 -0.1053 0.080 Uiso 1 1 calc R . .
O_13 O 0.2387(5) 0.1704(4) 0.0353(4) 0.047(3) Uani 1 1 d . . .
C_13 C 0.2112(9) 0.2291(8) 0.0359(8) 0.056(6) Uani 1 1 d . A .
H0_13 H 0.1732 0.2299 0.0060 0.067 Uiso 1 1 calc R . .
C1_13 C 0.1933(10) 0.2404(9) 0.0811(8) 0.064(6) Uiso 1 1 d . . .
H1A_13 H 0.2293 0.2406 0.1115 0.077 Uiso 1 1 calc R A .
H1B_13 H 0.1655 0.2089 0.0845 0.077 Uiso 1 1 calc R . .
H1C_13 H 0.1729 0.2792 0.0777 0.077 Uiso 1 1 calc R . .
C2_13 C 0.2544(9) 0.2766(8) 0.0249(7) 0.060(6) Uiso 1 1 d . . .
H2A_13 H 0.2374 0.3166 0.0255 0.072 Uiso 1 1 calc R A .
H2B_13 H 0.2588 0.2691 -0.0089 0.072 Uiso 1 1 calc R . .
H2C_13 H 0.2941 0.2740 0.0512 0.072 Uiso 1 1 calc R . .
Eu1_20 Eu 0.36611(4) 0.17351(4) -0.36323(4) 0.0468(3) Uani 1 1 d . . .
Eu2_20 Eu 0.16142(4) 0.14301(4) -0.53920(4) 0.0463(3) Uani 1 1 d . . .
Eu3_20 Eu 0.22340(4) 0.09236(4) -0.40687(3) 0.0443(3) Uani 1 1 d . D .
Eu4_20 Eu 0.32047(4) 0.09936(4) -0.48791(4) 0.0469(3) Uani 1 1 d . D .
O_21 O 0.3995(5) 0.2815(5) -0.3304(4) 0.050(3) Uani 1 1 d . . .
C_21 C 0.3782(9) 0.3416(8) -0.3435(7) 0.057(5) Uani 1 1 d . . .
H0_21 H 0.3351 0.3401 -0.3660 0.068 Uiso 1 1 calc R D .
C1_21 C 0.4158(10) 0.3703(9) -0.3726(8) 0.073(6) Uiso 1 1 d . . .
H1A_21 H 0.4557 0.3806 -0.3488 0.087 Uiso 1 1 calc R . .
H1B_21 H 0.3955 0.4067 -0.3894 0.087 Uiso 1 1 calc R . .
H1C_21 H 0.4206 0.3425 -0.3986 0.087 Uiso 1 1 calc R . .
C2_21 C 0.3811(10) 0.3738(9) -0.2954(8) 0.071(6) Uiso 1 1 d . . .
H2A_21 H 0.3519 0.3561 -0.2804 0.085 Uiso 1 1 calc R . .
H2B_21 H 0.3712 0.4160 -0.3031 0.085 Uiso 1 1 calc R . .
H2C_21 H 0.4220 0.3705 -0.2710 0.085 Uiso 1 1 calc R . .
O_22 O 0.4658(6) 0.1622(5) -0.2869(5) 0.062(4) Uani 1 1 d . . .
C_22 C 0.4996(11) 0.1117(10) -0.2579(8) 0.080(7) Uani 1 1 d . . .
H0_22 H 0.4753 0.0765 -0.2755 0.096 Uiso 1 1 calc R D .
C1_22 C 0.5563(13) 0.1035(12) -0.2678(11) 0.113(9) Uiso 1 1 d . . .
H1A_22 H 0.5817 0.1390 -0.2563 0.136 Uiso 1 1 calc R . .
H1B_22 H 0.5487 0.0977 -0.3046 0.136 Uiso 1 1 calc R . .
H1C_22 H 0.5771 0.0684 -0.2491 0.136 Uiso 1 1 calc R . .
C2_22 C 0.4926(14) 0.1095(13) -0.2078(11) 0.122(10) Uiso 1 1 d . . .
H2A_22 H 0.5149 0.0751 -0.1889 0.146 Uiso 1 1 calc R . .
H2B_22 H 0.4496 0.1055 -0.2111 0.146 Uiso 1 1 calc R . .
H2C_22 H 0.5086 0.1463 -0.1891 0.146 Uiso 1 1 calc R . .
O_23 O 0.0858(5) 0.1021(5) -0.6213(4) 0.051(3) Uani 1 1 d . D .
C_23 C 0.0761(10) 0.0444(9) -0.6462(8) 0.066(6) Uani 1 1 d . . .
H0_23 H 0.1081 0.0172 -0.6247 0.079 Uiso 1 1 calc R D .
C1_23 C 0.0148(11) 0.0196(10) -0.6446(9) 0.094(8) Uiso 1 1 d . D .
H1A_23 H -0.0181 0.0368 -0.6728 0.112 Uiso 1 1 calc R . .
H1B_23 H 0.0090 0.0303 -0.6118 0.112 Uiso 1 1 calc R . .
H1C_23 H 0.0145 -0.0240 -0.6481 0.112 Uiso 1 1 calc R . .
C2_23 C 0.0843(12) 0.0469(11) -0.6969(10) 0.103(8) Uiso 1 1 d . D .
H2A_23 H 0.0486 0.0654 -0.7214 0.123 Uiso 1 1 calc R . .
H2B_23 H 0.0894 0.0063 -0.7083 0.123 Uiso 1 1 calc R . .
H2C_23 H 0.1204 0.0707 -0.6950 0.123 Uiso 1 1 calc R . .
O_24 O 0.0979(5) 0.2316(5) -0.5857(5) 0.053(3) Uani 1 1 d . D .
C_24 C 0.0898(11) 0.2951(12) -0.5784(9) 0.091(8) Uani 1 1 d . . .
H0_24 H 0.0521 0.3080 -0.6056 0.109 Uiso 1 1 calc R D .
C1_24 C 0.1399(12) 0.3278(11) -0.5864(10) 0.107(9) Uiso 1 1 d . D .
H1A_24 H 0.1464 0.3141 -0.6182 0.129 Uiso 1 1 calc R . .
H1B_24 H 0.1767 0.3207 -0.5574 0.129 Uiso 1 1 calc R . .
H1C_24 H 0.1305 0.3706 -0.5889 0.129 Uiso 1 1 calc R . .
C2_24 C 0.0797(13) 0.3047(12) -0.5272(11) 0.119(10) Uiso 1 1 d . D .
H2A_24 H 0.0673 0.3461 -0.5248 0.143 Uiso 1 1 calc R . .
H2B_24 H 0.1174 0.2965 -0.4995 0.143 Uiso 1 1 calc R . .
H2C_24 H 0.0478 0.2776 -0.5242 0.143 Uiso 1 1 calc R . .
O_25 O 0.1905(6) 0.0215(6) -0.3718(5) 0.072(4) Uani 1 1 d . . .
C_25 C 0.1646(13) -0.0212(11) -0.3490(11) 0.105(9) Uani 1 1 d . D .
H0_25 H 0.1226 -0.0278 -0.3727 0.126 Uiso 1 1 calc R . .
C1_25 C 0.1960(14) -0.0792(12) -0.3440(11) 0.123(10) Uiso 1 1 d . . .
H1A_25 H 0.1934 -0.0942 -0.3782 0.148 Uiso 1 1 calc R D .
H1B_25 H 0.1769 -0.1078 -0.3269 0.148 Uiso 1 1 calc R . .
H1C_25 H 0.2387 -0.0741 -0.3237 0.148 Uiso 1 1 calc R . .
C2_25 C 0.1577(15) 0.0045(14) -0.2988(12) 0.143(12) Uiso 1 1 d . . .
H2A_25 H 0.1976 0.0066 -0.2726 0.172 Uiso 1 1 calc R D .
H2B_25 H 0.1311 -0.0216 -0.2867 0.172 Uiso 1 1 calc R . .
H2C_25 H 0.1401 0.0446 -0.3052 0.172 Uiso 1 1 calc R . .
O_26 O 0.3603(6) 0.0337(6) -0.5212(5) 0.068(4) Uani 1 1 d . . .
C_26 C 0.3904(11) -0.0100(11) -0.5438(11) 0.098(9) Uani 1 1 d . D .
H0_26 H 0.4188 -0.0336 -0.5153 0.118 Uiso 1 1 calc R . .
C1_26 C 0.3409(13) -0.0541(12) -0.5777(10) 0.114(9) Uiso 1 1 d . . .
H1A_26 H 0.3220 -0.0759 -0.5558 0.137 Uiso 1 1 calc R D .
H1B_26 H 0.3600 -0.0825 -0.5950 0.137 Uiso 1 1 calc R . .
H1C_26 H 0.3099 -0.0312 -0.6034 0.137 Uiso 1 1 calc R . .
C2_26 C 0.4298(15) 0.0270(14) -0.5714(12) 0.145(12) Uiso 1 1 d . . .
H2A_26 H 0.4028 0.0494 -0.6003 0.174 Uiso 1 1 calc R D .
H2B_26 H 0.4546 -0.0005 -0.5841 0.174 Uiso 1 1 calc R . .
H2C_26 H 0.4561 0.0550 -0.5469 0.174 Uiso 1 1 calc R . .
O_27 O 0.2755(5) 0.1500(5) -0.3391(4) 0.047(3) Uani 1 1 d . D .
C_27 C 0.2634(13) 0.1634(9) -0.2929(8) 0.082(8) Uani 1 1 d . . .
H0_27 H 0.2229 0.1451 -0.2971 0.098 Uiso 1 1 calc R D .
C1_27 C 0.2556(11) 0.2267(10) -0.2845(9) 0.086(7) Uiso 1 1 d . . .
H1A_27 H 0.2934 0.2480 -0.2814 0.104 Uiso 1 1 calc R . .
H1B_27 H 0.2451 0.2318 -0.2529 0.104 Uiso 1 1 calc R . .
H1C_27 H 0.2231 0.2429 -0.3135 0.104 Uiso 1 1 calc R . .
C2_27 C 0.3055(12) 0.1318(11) -0.2489(10) 0.107(9) Uiso 1 1 d . . .
H2A_27 H 0.3111 0.0907 -0.2588 0.128 Uiso 1 1 calc R . .
H2B_27 H 0.2887 0.1313 -0.2204 0.128 Uiso 1 1 calc R . .
H2C_27 H 0.3447 0.1524 -0.2383 0.128 Uiso 1 1 calc R . .
O_28 O 0.3987(5) 0.1582(5) -0.4397(4) 0.049(3) Uani 1 1 d . D .
C_28 C 0.4484(9) 0.1880(10) -0.4481(7) 0.066(6) Uani 1 1 d . . .
H0_28 H 0.4539 0.2282 -0.4315 0.079 Uiso 1 1 calc R D .
C1_28 C 0.4366(12) 0.1945(11) -0.5034(9) 0.096(8) Uiso 1 1 d . . .
H1A_28 H 0.4403 0.1555 -0.5183 0.116 Uiso 1 1 calc R . .
H1B_28 H 0.4661 0.2223 -0.5097 0.116 Uiso 1 1 calc R . .
H1C_28 H 0.3956 0.2102 -0.5191 0.116 Uiso 1 1 calc R . .
C2_28 C 0.5037(11) 0.1513(10) -0.4260(9) 0.087(7) Uiso 1 1 d . . .
H2A_28 H 0.5092 0.1436 -0.3897 0.104 Uiso 1 1 calc R . .
H2B_28 H 0.5391 0.1729 -0.4292 0.104 Uiso 1 1 calc R . .
H2C_28 H 0.4994 0.1133 -0.4445 0.104 Uiso 1 1 calc R . .
O_29 O 0.2578(6) 0.1465(5) -0.5586(4) 0.053(3) Uani 1 1 d D D .
CA_29 C 0.2736(19) 0.1545(14) -0.6048(10) 0.060(9) Uiso 0.52(3) 1 d PD D 1
HA_29 H 0.3183 0.1492 -0.5970 0.072 Uiso 0.52(3) 1 calc PR D 1
C1A_29 C 0.240(2) 0.1045(15) -0.6404(15) 0.064(9) Uiso 0.52(3) 1 d PD D 1
H1A1_29 H 0.2528 0.0657 -0.6239 0.077 Uiso 0.52(3) 1 calc PR D 1
H1A2_29 H 0.2499 0.1063 -0.6726 0.077 Uiso 0.52(3) 1 calc PR D 1
H1A3_29 H 0.1964 0.1094 -0.6476 0.077 Uiso 0.52(3) 1 calc PR D 1
C2A_29 C 0.256(3) 0.2168(17) -0.624(3) 0.098(11) Uiso 0.52(3) 1 d PD D 1
H2A1_29 H 0.2155 0.2259 -0.6224 0.117 Uiso 0.52(3) 1 calc PR D 1
H2A2_29 H 0.2556 0.2196 -0.6600 0.117 Uiso 0.52(3) 1 calc PR D 1
H2A3_29 H 0.2853 0.2454 -0.6033 0.117 Uiso 0.52(3) 1 calc PR D 1
CB_29 C 0.2405(18) 0.1567(15) -0.6124(8) 0.060(9) Uiso 0.48(3) 1 d PD D 2
HB_29 H 0.1957 0.1571 -0.6294 0.072 Uiso 0.48(3) 1 calc PR D 2
C1B_29 C 0.274(2) 0.1098(15) -0.6342(17) 0.064(9) Uiso 0.48(3) 1 d PD D 2
H1B1_29 H 0.3168 0.1095 -0.6140 0.077 Uiso 0.48(3) 1 calc PR D 2
H1B2_29 H 0.2695 0.1197 -0.6700 0.077 Uiso 0.48(3) 1 calc PR D 2
H1B3_29 H 0.2562 0.0703 -0.6327 0.077 Uiso 0.48(3) 1 calc PR D 2
C2B_29 C 0.272(3) 0.2144(13) -0.619(3) 0.098(11) Uiso 0.48(3) 1 d PD D 2
H2B1_29 H 0.2492 0.2484 -0.6112 0.117 Uiso 0.48(3) 1 calc PR D 2
H2B2_29 H 0.2725 0.2174 -0.6541 0.117 Uiso 0.48(3) 1 calc PR D 2
H2B3_29 H 0.3131 0.2146 -0.5951 0.117 Uiso 0.48(3) 1 calc PR D 2
O_210 O 0.1354(5) 0.1332(5) -0.4593(4) 0.047(3) Uani 1 1 d . D .
C_210 C 0.0780(10) 0.1442(9) -0.4529(7) 0.065(6) Uani 1 1 d . . .
H0_210 H 0.0583 0.1778 -0.4763 0.078 Uiso 1 1 calc R D .
C1_210 C 0.0862(12) 0.1632(11) -0.4000(9) 0.103(8) Uiso 1 1 d . D .
H1A_210 H 0.1127 0.1347 -0.3762 0.124 Uiso 1 1 calc R . .
H1B_210 H 0.0468 0.1644 -0.3941 0.124 Uiso 1 1 calc R . .
H1C_210 H 0.1047 0.2030 -0.3943 0.124 Uiso 1 1 calc R . .
C2_210 C 0.0377(12) 0.0885(11) -0.4689(10) 0.099(8) Uiso 1 1 d . D .
H2A_210 H 0.0332 0.0785 -0.5047 0.119 Uiso 1 1 calc R . .
H2B_210 H -0.0023 0.0966 -0.4655 0.119 Uiso 1 1 calc R . .
H2C_210 H 0.0564 0.0548 -0.4468 0.119 Uiso 1 1 calc R . .
O_211 O 0.3286(5) 0.0697(4) -0.4010(4) 0.038(3) Uani 1 1 d D D .
CA_211 C 0.3750(13) 0.0374(17) -0.3629(12) 0.029(6) Uiso 0.42(3) 1 d PD D 1
HA_211 H 0.4016 0.0658 -0.3376 0.034 Uiso 0.42(3) 1 calc PR D 1
C1A_211 C 0.411(2) 0.006(2) -0.3928(19) 0.047(8) Uiso 0.42(3) 1 d PD D 1
H1A1_211 H 0.3850 -0.0223 -0.4170 0.056 Uiso 0.42(3) 1 calc PR D 1
H1A2_211 H 0.4451 -0.0157 -0.3689 0.056 Uiso 0.42(3) 1 calc PR D 1
H1A3_211 H 0.4269 0.0356 -0.4117 0.056 Uiso 0.42(3) 1 calc PR D 1
C2A_211 C 0.345(2) -0.0064(18) -0.3358(19) 0.044(7) Uiso 0.42(3) 1 d PD D 1
H2A1_211 H 0.3173 0.0152 -0.3218 0.053 Uiso 0.42(3) 1 calc PR D 1
H2A2_211 H 0.3764 -0.0262 -0.3079 0.053 Uiso 0.42(3) 1 calc PR D 1
H2A3_211 H 0.3226 -0.0365 -0.3604 0.053 Uiso 0.42(3) 1 calc PR D 1
CB_211 C 0.3586(12) 0.0148(11) -0.3792(9) 0.029(6) Uiso 0.58(3) 1 d PD D 2
HB_211 H 0.3365 -0.0209 -0.3979 0.034 Uiso 0.58(3) 1 calc PR D 2
C1B_211 C 0.4231(12) 0.0174(17) -0.3814(14) 0.047(8) Uiso 0.58(3) 1 d PD D 2
H1B1_211 H 0.4223 0.0270 -0.4165 0.056 Uiso 0.58(3) 1 calc PR D 2
H1B2_211 H 0.4428 -0.0214 -0.3714 0.056 Uiso 0.58(3) 1 calc PR D 2
H1B3_211 H 0.4458 0.0483 -0.3579 0.056 Uiso 0.58(3) 1 calc PR D 2
C2B_211 C 0.3613(16) 0.0140(16) -0.3233(9) 0.044(7) Uiso 0.58(3) 1 d PD D 2
H2B1_211 H 0.3837 0.0491 -0.3058 0.053 Uiso 0.58(3) 1 calc PR D 2
H2B2_211 H 0.3820 -0.0224 -0.3069 0.053 Uiso 0.58(3) 1 calc PR D 2
H2B3_211 H 0.3201 0.0148 -0.3210 0.053 Uiso 0.58(3) 1 calc PR D 2
O_212 O 0.2239(5) 0.0547(5) -0.4896(4) 0.043(3) Uani 1 1 d . D .
C_212 C 0.2034(9) -0.0028(7) -0.5121(7) 0.047(5) Uani 1 1 d . . .
H0_212 H 0.2031 -0.0029 -0.5486 0.057 Uiso 1 1 calc R D .
C1_212 C 0.2427(11) -0.0516(10) -0.4841(9) 0.087(7) Uiso 1 1 d . D .
H1A_212 H 0.2829 -0.0478 -0.4883 0.104 Uiso 1 1 calc R . .
H1B_212 H 0.2249 -0.0902 -0.4979 0.104 Uiso 1 1 calc R . .
H1C_212 H 0.2464 -0.0492 -0.4476 0.104 Uiso 1 1 calc R . .
C2_212 C 0.1389(9) -0.0138(8) -0.5106(7) 0.056(5) Uiso 1 1 d . D .
H2A_212 H 0.1393 -0.0157 -0.4748 0.068 Uiso 1 1 calc R . .
H2B_212 H 0.1238 -0.0517 -0.5277 0.068 Uiso 1 1 calc R . .
H2C_212 H 0.1125 0.0189 -0.5282 0.068 Uiso 1 1 calc R . .
O_213 O 0.2647(5) 0.1715(5) -0.4497(4) 0.046(3) Uani 1 1 d . D .
C_213 C 0.2505(8) 0.2339(7) -0.4595(7) 0.049(5) Uani 1 1 d . D .
H0_213 H 0.2148 0.2347 -0.4914 0.058 Uiso 1 1 calc R . .
C1_213 C 0.2287(9) 0.2603(8) -0.4197(7) 0.060(6) Uiso 1 1 d . . .
H1A_213 H 0.1973 0.2346 -0.4140 0.072 Uiso 1 1 calc R D .
H1B_213 H 0.2117 0.3000 -0.4308 0.072 Uiso 1 1 calc R . .
H1C_213 H 0.2625 0.2640 -0.3878 0.072 Uiso 1 1 calc R . .
C2_213 C 0.2989(9) 0.2653(8) -0.4732(7) 0.058(5) Uiso 1 1 d . . .
H2A_213 H 0.3112 0.2414 -0.4982 0.069 Uiso 1 1 calc R D .
H2B_213 H 0.3338 0.2711 -0.4424 0.069 Uiso 1 1 calc R . .
H2C_213 H 0.2840 0.3042 -0.4882 0.069 Uiso 1 1 calc R . .
C_14 C 0.5532(9) 0.2965(9) -0.2691(7) 0.063(6) Uiso 1 1 d . . .
H0_14 H 0.5458 0.3405 -0.2742 0.076 Uiso 1 1 calc R . .
O_14 O 0.5050(6) 0.2735(5) -0.2550(5) 0.056(3) Uiso 1 1 d . . .
C1_14 C 0.6151(11) 0.2894(10) -0.2249(9) 0.093(8) Uiso 1 1 d . . .
H1A_14 H 0.6116 0.3069 -0.1932 0.112 Uiso 1 1 calc R . .
H1B_14 H 0.6472 0.3099 -0.2345 0.112 Uiso 1 1 calc R . .
H1C_14 H 0.6251 0.2468 -0.2194 0.112 Uiso 1 1 calc R . .
C2_14 C 0.5555(10) 0.2718(8) -0.3200(7) 0.064(6) Uiso 1 1 d . . .
H2A_14 H 0.5663 0.2294 -0.3161 0.077 Uiso 1 1 calc R . .
H2B_14 H 0.5858 0.2938 -0.3309 0.077 Uiso 1 1 calc R . .
H2C_14 H 0.5156 0.2764 -0.3460 0.077 Uiso 1 1 calc R . .
C_15 C 0.5103(11) 0.2845(10) 0.2077(10) 0.087(7) Uiso 1 1 d . . .
H0_15 H 0.4911 0.2887 0.1698 0.104 Uiso 1 1 calc R . .
O_15 O 0.4669(6) 0.2623(6) 0.2285(5) 0.069(4) Uiso 1 1 d . . .
C1_15 C 0.5343(15) 0.3465(13) 0.2297(12) 0.139(12) Uiso 1 1 d . . .
H1A_15 H 0.5002 0.3743 0.2238 0.167 Uiso 1 1 calc R . .
H1B_15 H 0.5627 0.3614 0.2128 0.167 Uiso 1 1 calc R . .
H1C_15 H 0.5550 0.3429 0.2667 0.167 Uiso 1 1 calc R . .
C2_15 C 0.5622(16) 0.2407(14) 0.2173(13) 0.156(13) Uiso 1 1 d . . .
H2A_15 H 0.5758 0.2291 0.2536 0.188 Uiso 1 1 calc R . .
H2B_15 H 0.5958 0.2594 0.2086 0.188 Uiso 1 1 calc R . .
H2C_15 H 0.5486 0.2051 0.1960 0.188 Uiso 1 1 calc R . .
C_214 C -0.0456(9) 0.1840(8) -0.6602(7) 0.057(5) Uiso 1 1 d . . .
H0_214 H -0.0664 0.1491 -0.6810 0.068 Uiso 1 1 calc R . .
O_214 O 0.0134(6) 0.1887(5) -0.6663(4) 0.054(3) Uiso 1 1 d . . .
C1_214 C -0.0854(10) 0.2404(8) -0.6811(8) 0.070(6) Uiso 1 1 d . . .
H1A_214 H -0.0703 0.2742 -0.6578 0.084 Uiso 1 1 calc R . .
H1B_214 H -0.1275 0.2321 -0.6833 0.084 Uiso 1 1 calc R . .
H1C_214 H -0.0832 0.2504 -0.7152 0.084 Uiso 1 1 calc R . .
C2_214 C -0.0412(10) 0.1712(9) -0.6040(8) 0.075(6) Uiso 1 1 d . . .
H2A_214 H -0.0145 0.1369 -0.5914 0.090 Uiso 1 1 calc R . .
H2B_214 H -0.0817 0.1622 -0.6020 0.090 Uiso 1 1 calc R . .
H2C_214 H -0.0248 0.2063 -0.5829 0.090 Uiso 1 1 calc R . .
C_215 C -0.0686(14) 0.2177(13) -0.1647(11) 0.114(9) Uiso 1 1 d . . .
H0_215 H -0.0960 0.1857 -0.1848 0.136 Uiso 1 1 calc R . .
O_215 O -0.0102(6) 0.2151(6) -0.1757(5) 0.068(4) Uiso 1 1 d . . .
C1_215 C -0.091(2) 0.273(2) -0.1846(19) 0.25(2) Uiso 1 1 d . . .
H1A_215 H -0.0767 0.3035 -0.1581 0.304 Uiso 1 1 calc R . .
H1B_215 H -0.1355 0.2717 -0.1960 0.304 Uiso 1 1 calc R . .
H1C_215 H -0.0769 0.2822 -0.2138 0.304 Uiso 1 1 calc R . .
C2_215 C -0.0562(14) 0.2059(12) -0.1099(10) 0.121(10) Uiso 1 1 d . . .
H2A_215 H -0.0240 0.2326 -0.0900 0.145 Uiso 1 1 calc R . .
H2B_215 H -0.0432 0.1643 -0.1026 0.145 Uiso 1 1 calc R . .
H2C_215 H -0.0930 0.2129 -0.1006 0.145 Uiso 1 1 calc R . .

loop_
_atom_site_aniso_label
_atom_site_aniso_U_11
_atom_site_aniso_U_22
_atom_site_aniso_U_33
_atom_site_aniso_U_23
_atom_site_aniso_U_13
_atom_site_aniso_U_12
Eu1 0.0460(6) 0.0455(6) 0.0429(6) 0.0029(4) 0.0036(5) 0.0000(5)
Eu2 0.0568(7) 0.0453(6) 0.0424(6) 0.0001(5) 0.0021(5) -0.0090(5)
Eu3 0.0452(6) 0.0386(5) 0.0438(6) 0.0034(4) 0.0078(5) -0.0025(5)
Eu4 0.0436(7) 0.0568(6) 0.0422(6) 0.0021(5) 0.0079(5) -0.0053(5)
O_1 0.069(9) 0.030(7) 0.055(8) 0.013(6) 0.006(7) 0.008(6)
C_1 0.094(18) 0.036(12) 0.062(13) 0.013(10) 0.018(13) 0.014(11)
O_2 0.070(10) 0.070(9) 0.058(9) 0.002(7) -0.017(8) -0.020(8)
O_3 0.090(11) 0.068(9) 0.037(8) 0.004(7) -0.038(8) 0.000(8)
C_3 0.13(3) 0.23(4) 0.07(2) -0.04(2) -0.01(2) -0.05(3)
O_4 0.132(15) 0.036(8) 0.077(11) -0.008(7) -0.006(10) -0.009(9)
C_4 0.32(6) 0.20(4) 0.041(17) -0.04(2) 0.03(3) -0.05(4)
O_5 0.080(11) 0.040(7) 0.079(9) -0.005(7) 0.020(8) -0.027(7)
O_6 0.070(10) 0.089(10) 0.071(9) -0.009(8) 0.052(8) -0.001(8)
O_7 0.023(7) 0.065(8) 0.059(8) 0.019(6) 0.011(6) 0.020(6)
O_8 0.036(8) 0.064(8) 0.055(8) 0.010(6) 0.006(6) 0.006(6)
C_8 0.063(16) 0.109(19) 0.069(16) 0.044(14) 0.014(13) 0.030(14)
O_9 0.056(9) 0.076(9) 0.037(7) 0.006(6) 0.005(6) -0.034(8)
C_9 0.059(15) 0.091(16) 0.059(14) 0.004(12) 0.015(12) -0.025(13)
O_10 0.079(10) 0.049(7) 0.038(7) -0.002(6) 0.025(7) -0.002(7)
O_11 0.052(8) 0.045(7) 0.031(6) 0.012(5) 0.004(6) -0.007(6)
C_11 0.040(12) 0.058(12) 0.050(12) 0.022(10) 0.013(10) 0.008(10)
O_12 0.028(7) 0.046(7) 0.046(7) -0.013(6) 0.008(6) -0.010(6)
C_12 0.049(13) 0.041(11) 0.056(12) -0.005(10) 0.019(10) 0.008(9)
O_13 0.058(8) 0.026(6) 0.057(8) 0.002(5) 0.018(7) 0.001(6)
C_13 0.041(13) 0.047(12) 0.066(14) 0.002(10) -0.003(11) 0.003(10)
Eu1_20 0.0464(6) 0.0422(6) 0.0452(6) -0.0004(4) 0.0047(5) -0.0023(5)
Eu2_20 0.0438(6) 0.0452(6) 0.0433(6) 0.0007(4) 0.0041(5) 0.0039(5)
Eu3_20 0.0419(6) 0.0456(6) 0.0419(6) 0.0026(4) 0.0081(5) -0.0015(5)
Eu4_20 0.0435(6) 0.0501(6) 0.0438(6) -0.0003(5) 0.0093(5) 0.0065(5)
O_21 0.047(8) 0.048(8) 0.048(7) -0.009(6) 0.003(6) -0.011(6)
C_21 0.063(14) 0.055(13) 0.051(12) 0.002(10) 0.018(11) 0.026(11)
O_22 0.054(9) 0.061(8) 0.054(8) 0.012(7) -0.008(7) 0.014(7)
C_22 0.072(17) 0.086(17) 0.064(15) 0.028(13) -0.002(13) -0.005(14)
O_23 0.061(9) 0.037(7) 0.043(7) -0.011(6) 0.002(6) -0.005(6)
C_23 0.061(15) 0.060(14) 0.082(16) 0.013(12) 0.030(13) 0.024(11)
O_24 0.050(9) 0.037(7) 0.072(9) 0.004(6) 0.018(7) 0.017(6)
C_24 0.064(17) 0.12(2) 0.066(16) -0.004(14) -0.015(13) -0.021(16)
O_25 0.076(10) 0.054(8) 0.080(10) 0.040(7) 0.016(8) -0.019(7)
C_25 0.11(2) 0.075(17) 0.12(2) 0.037(16) 0.025(19) 0.008(16)
O_26 0.063(10) 0.059(8) 0.074(9) -0.011(7) 0.010(8) 0.020(7)
C_26 0.060(17) 0.10(2) 0.12(2) -0.013(17) 0.010(16) 0.020(15)
O_27 0.062(9) 0.059(8) 0.028(7) -0.008(6) 0.026(6) 0.002(6)
C_27 0.14(2) 0.047(13) 0.056(14) -0.001(10) 0.027(15) 0.022(13)
O_28 0.053(9) 0.053(7) 0.040(7) 0.005(6) 0.011(6) -0.011(6)
C_28 0.049(14) 0.095(16) 0.060(14) 0.019(12) 0.026(11) -0.047(13)
O_29 0.061(9) 0.055(8) 0.032(7) 0.015(6) 0.000(6) 0.013(7)
O_210 0.040(8) 0.058(8) 0.041(7) 0.008(6) 0.009(6) 0.007(6)
C_210 0.075(17) 0.087(16) 0.031(11) 0.002(10) 0.014(11) 0.024(13)
O_211 0.031(7) 0.033(6) 0.045(7) 0.003(5) 0.004(6) -0.008(5)
O_212 0.040(8) 0.050(7) 0.036(7) -0.005(6) 0.010(6) 0.005(6)
C_212 0.066(14) 0.033(11) 0.040(11) -0.014(9) 0.013(10) -0.010(10)
O_213 0.047(8) 0.040(7) 0.053(7) 0.013(6) 0.020(6) 0.004(6)
C_213 0.041(12) 0.044(11) 0.043(11) 0.016(9) -0.013(10) 0.001(9)

loop_
_atom_type_symbol
_atom_type_description
_atom_type_scat_dispersion_real
_atom_type_scat_dispersion_imag
_atom_type_scat_source
C C .0033 .0016 'International Tables Vol C Tables 4.2.6.8 and 6.1.1.4'
H H .0000 .0000 'International Tables Vol C Tables 4.2.6.8 and 6.1.1.4'
O O .0106 .0060 'International Tables Vol C Tables 4.2.6.8 and 6.1.1.4'
Eu Eu -.1578 3.6682 'International Tables Vol C Tables 4.2.6.8 and 6.1.1.4'

loop_
_exptl_crystal_face_index_h
_exptl_crystal_face_index_k
_exptl_crystal_face_index_l
_exptl_crystal_face_perp_dist
22 -6 -1 0.3368
-27 2 -3 0.3536
10 17 1 0.1961
0 -29 -3 0.2754
3 -6 16 0.3543
-11 -1 -30 0.4185
-29 4 26 0.0842
1 0 -1 0.2028

loop_
_geom_angle_atom_site_label_1
_geom_angle_atom_site_label_2
_geom_angle_atom_site_label_3
_geom_angle
_geom_angle_site_symmetry_1
_geom_angle_site_symmetry_3
_geom_angle_publ_flag
O_7 Eu1 O_8 134.1(4) . . ?
O_7 Eu1 O_12 75.9(4) . . ?
O_8 Eu1 O_12 74.0(4) . . ?
O_7 Eu1 O_2 100.3(4) . . ?
O_8 Eu1 O_2 122.9(4) . . ?
O_12 Eu1 O_2 112.3(4) . . ?
O_7 Eu1 O_1 112.2(4) . . ?
O_8 Eu1 O_1 95.3(4) . . ?
O_12 Eu1 O_1 169.3(4) . . ?
O_2 Eu1 O_1 74.1(4) . . ?
O_7 Eu1 O_13 67.3(4) . . ?
O_8 Eu1 O_13 68.7(4) . . ?
O_12 Eu1 O_13 64.2(3) . . ?
O_2 Eu1 O_13 167.4(4) . . ?
O_1 Eu1 O_13 111.5(3) . . ?
O_7 Eu1 C_13 71.2(5) . . ?
O_8 Eu1 C_13 76.1(5) . . ?
O_12 Eu1 C_13 92.1(4) . . ?
O_2 Eu1 C_13 151.9(5) . . ?
O_1 Eu1 C_13 84.3(4) . . ?
O_13 Eu1 C_13 27.9(4) . . ?
O_7 Eu1 Eu4 97.7(2) . . ?
O_8 Eu1 Eu4 38.4(3) . . ?
O_12 Eu1 Eu4 42.0(2) . . ?
O_2 Eu1 Eu4 142.3(4) . . ?
O_1 Eu1 Eu4 127.9(3) . . ?
O_13 Eu1 Eu4 43.3(2) . . ?
C_13 Eu1 Eu4 65.8(4) . . ?
O_7 Eu1 Eu3 38.3(2) . . ?
O_8 Eu1 Eu3 98.2(3) . . ?
O_12 Eu1 Eu3 42.8(2) . . ?
O_2 Eu1 Eu3 125.4(3) . . ?
O_1 Eu1 Eu3 141.1(3) . . ?
O_13 Eu1 Eu3 43.4(2) . . ?
C_13 Eu1 Eu3 64.1(3) . . ?
Eu4 Eu1 Eu3 60.11(3) . . ?
O_9 Eu2 O_3 104.3(5) . . ?
O_9 Eu2 O_10 135.9(4) . . ?
O_3 Eu2 O_10 108.8(4) . . ?
O_9 Eu2 O_4 98.1(5) . . ?
O_3 Eu2 O_4 74.2(4) . . ?
O_10 Eu2 O_4 118.2(5) . . ?
O_9 Eu2 O_11 71.2(4) . . ?
O_3 Eu2 O_11 109.9(4) . . ?
O_10 Eu2 O_11 70.6(4) . . ?
O_4 Eu2 O_11 169.2(4) . . ?
O_9 Eu2 O_13 71.4(4) . . ?
O_3 Eu2 O_13 171.4(4) . . ?
O_10 Eu2 O_13 71.6(3) . . ?
O_4 Eu2 O_13 113.5(4) . . ?
O_11 Eu2 O_13 61.8(3) . . ?
O_9 Eu2 C_11 77.6(4) . . ?
O_3 Eu2 C_11 81.9(4) . . ?
O_10 Eu2 C_11 79.1(4) . . ?
O_4 Eu2 C_11 153.9(5) . . ?
O_11 Eu2 C_11 28.0(4) . . ?
O_13 Eu2 C_11 89.8(4) . . ?
O_9 Eu2 Eu4 37.8(3) . . ?
O_3 Eu2 Eu4 129.3(4) . . ?
O_10 Eu2 Eu4 98.1(3) . . ?
O_4 Eu2 Eu4 128.2(3) . . ?
O_11 Eu2 Eu4 41.3(2) . . ?
O_13 Eu2 Eu4 43.1(2) . . ?
C_11 Eu2 Eu4 61.7(3) . . ?
O_9 Eu2 Eu3 97.5(3) . . ?
O_3 Eu2 Eu3 132.5(3) . . ?
O_10 Eu2 Eu3 38.4(2) . . ?
O_4 Eu2 Eu3 143.4(4) . . ?
O_11 Eu2 Eu3 40.3(3) . . ?
O_13 Eu2 Eu3 43.0(2) . . ?
C_11 Eu2 Eu3 62.2(3) . . ?
Eu4 Eu2 Eu3 59.73(3) . . ?
O_5 Eu3 O_7 103.4(5) . . ?
O_5 Eu3 O_10 106.6(5) . . ?
O_7 Eu3 O_10 112.7(4) . . ?
O_5 Eu3 O_11 108.7(5) . . ?
O_7 Eu3 O_11 141.2(4) . . ?
O_10 Eu3 O_11 78.3(4) . . ?
O_5 Eu3 O_12 101.9(4) . . ?
O_7 Eu3 O_12 80.4(4) . . ?
O_10 Eu3 O_12 144.2(4) . . ?
O_11 Eu3 O_12 72.3(3) . . ?
O_5 Eu3 O_13 172.1(5) . . ?
O_7 Eu3 O_13 75.6(4) . . ?
O_10 Eu3 O_13 80.8(4) . . ?
O_11 Eu3 O_13 69.6(4) . . ?
O_12 Eu3 O_13 70.2(4) . . ?
O_5 Eu3 Eu1 123.6(4) . . ?
O_7 Eu3 Eu1 41.8(3) . . ?
O_10 Eu3 Eu1 126.2(3) . . ?
O_11 Eu3 Eu1 100.8(2) . . ?
O_12 Eu3 Eu1 44.3(3) . . ?
O_13 Eu3 Eu1 50.7(3) . . ?
O_5 Eu3 Eu4 130.5(4) . . ?
O_7 Eu3 Eu4 100.9(3) . . ?
O_10 Eu3 Eu4 102.5(3) . . ?
O_11 Eu3 Eu4 40.9(2) . . ?
O_12 Eu3 Eu4 41.7(2) . . ?
O_13 Eu3 Eu4 43.3(3) . . ?
Eu1 Eu3 Eu4 59.92(3) . . ?
O_5 Eu3 Eu2 134.4(4) . . ?
O_7 Eu3 Eu2 118.6(3) . . ?
O_10 Eu3 Eu2 42.6(3) . . ?
O_11 Eu3 Eu2 45.1(3) . . ?
O_12 Eu3 Eu2 101.7(2) . . ?
O_13 Eu3 Eu2 50.0(3) . . ?
Eu1 Eu3 Eu2 100.35(4) . . ?
Eu4 Eu3 Eu2 59.96(3) . . ?
O_6 Eu4 O_9 105.3(5) . . ?
O_6 Eu4 O_8 99.9(5) . . ?
O_9 Eu4 O_8 115.2(4) . . ?
O_6 Eu4 O_11 111.7(5) . . ?
O_9 Eu4 O_11 77.8(4) . . ?
O_8 Eu4 O_11 141.4(4) . . ?
O_6 Eu4 O_12 103.8(5) . . ?
O_9 Eu4 O_12 144.2(4) . . ?
O_8 Eu4 O_12 79.3(4) . . ?
O_11 Eu4 O_12 72.3(4) . . ?
O_6 Eu4 O_13 174.4(5) . . ?
O_9 Eu4 O_13 80.4(4) . . ?
O_8 Eu4 O_13 77.4(4) . . ?
O_11 Eu4 O_13 69.0(4) . . ?
O_12 Eu4 O_13 70.9(4) . . ?
O_6 Eu4 Eu1 124.2(4) . . ?
O_9 Eu4 Eu1 126.1(4) . . ?
O_8 Eu4 Eu1 42.1(3) . . ?
O_11 Eu4 Eu1 100.1(3) . . ?
O_12 Eu4 Eu1 44.3(3) . . ?
O_13 Eu4 Eu1 50.7(3) . . ?
O_6 Eu4 Eu3 133.7(4) . . ?
O_9 Eu4 Eu3 101.7(3) . . ?
O_8 Eu4 Eu3 101.7(3) . . ?
O_11 Eu4 Eu3 40.1(3) . . ?
O_12 Eu4 Eu3 42.5(3) . . ?
O_13 Eu4 Eu3 43.3(2) . . ?
Eu1 Eu4 Eu3 59.96(3) . . ?
O_6 Eu4 Eu2 134.4(4) . . ?
O_9 Eu4 Eu2 41.4(3) . . ?
O_8 Eu4 Eu2 120.9(3) . . ?
O_11 Eu4 Eu2 45.4(3) . . ?
O_12 Eu4 Eu2 102.8(3) . . ?
O_13 Eu4 Eu2 50.2(3) . . ?
Eu1 Eu4 Eu2 100.62(4) . . ?
Eu3 Eu4 Eu2 60.31(3) . . ?
C_1 O_1 Eu1 127.3(11) . . ?
O_1 C_1 C1_1 110.4(19) . . ?
O_1 C_1 C2_1 111.6(16) . . ?
C1_1 C_1 C2_1 114.2(18) . . ?
CB_2 O_2 CA_2 45(2) . . ?
CB_2 O_2 Eu1 126.4(15) . . ?
CA_2 O_2 Eu1 123(2) . . ?
C2A_2 CA_2 O_2 111(4) . . ?
C2A_2 CA_2 C1A_2 123(5) . . ?
O_2 CA_2 C1A_2 101(4) . . ?
C2B_2 CB_2 O_2 117(3) . . ?
C2B_2 CB_2 C1B_2 114(3) . . ?
O_2 CB_2 C1B_2 103(3) . . ?
C_3 O_3 Eu2 141.4(15) . . ?
C2_3 C_3 C1_3 114(4) . . ?
C2_3 C_3 O_3 112(3) . . ?
C1_3 C_3 O_3 112(3) . . ?
C_4 O_4 Eu2 137.9(17) . . ?
C2_4 C_4 O_4 110(3) . . ?
C2_4 C_4 C1_4 116(4) . . ?
O_4 C_4 C1_4 109(4) . . ?
CB_5 O_5 CA_5 32(3) . . ?
CB_5 O_5 Eu3 166(3) . . ?
CA_5 O_5 Eu3 161(3) . . ?
O_5 CA_5 C2A_5 109(3) . . ?
O_5 CA_5 C1A_5 108(2) . . ?
C2A_5 CA_5 C1A_5 127(4) . . ?
O_5 CB_5 C2B_5 112(4) . . ?
O_5 CB_5 C1B_5 105(4) . . ?
C2B_5 CB_5 C1B_5 118(5) . . ?
CA_6 O_6 CB_6 16(4) . . ?
CA_6 O_6 Eu4 170.3(19) . . ?
CB_6 O_6 Eu4 172(3) . . ?
O_6 CA_6 C1A_6 122(3) . . ?
O_6 CA_6 C2A_6 112(3) . . ?
C1A_6 CA_6 C2A_6 126(3) . . ?
O_6 CB_6 C1B_6 111(6) . . ?
O_6 CB_6 C2B_6 88(5) . . ?
C1B_6 CB_6 C2B_6 103.3(18) . . ?
CA_7 O_7 CB_7 12(5) . . ?
CA_7 O_7 Eu3 135(3) . . ?
CB_7 O_7 Eu3 132(3) . . ?
CA_7 O_7 Eu1 125(3) . . ?
CB_7 O_7 Eu1 125(3) . . ?
Eu3 O_7 Eu1 99.9(4) . . ?
O_7 CA_7 C1A_7 120(5) . . ?
O_7 CA_7 C2A_7 110(5) . . ?
C1A_7 CA_7 C2A_7 108(6) . . ?
C1B_7 CB_7 C2B_7 140(8) . . ?
C1B_7 CB_7 O_7 110(5) . . ?
C2B_7 CB_7 O_7 109(6) . . ?
C_8 O_8 Eu4 127.1(11) . . ?
C_8 O_8 Eu1 126.1(11) . . ?
Eu4 O_8 Eu1 99.5(5) . . ?
O_8 C_8 C1_8 108.7(19) . . ?
O_8 C_8 C2_8 108.0(18) . . ?
C1_8 C_8 C2_8 114.6(17) . . ?
C_9 O_9 Eu4 135.5(12) . . ?
C_9 O_9 Eu2 123.6(11) . . ?
Eu4 O_9 Eu2 100.9(4) . . ?
C2_9 C_9 O_9 110.8(17) . . ?
C2_9 C_9 C1_9 114(2) . . ?
O_9 C_9 C1_9 108.0(18) . . ?
CA_10 O_10 CB_10 27(2) . . ?
CA_10 O_10 Eu3 132.3(15) . . ?
CB_10 O_10 Eu3 128(2) . . ?
CA_10 O_10 Eu2 125.9(13) . . ?
CB_10 O_10 Eu2 130.9(19) . . ?
Eu3 O_10 Eu2 99.0(4) . . ?
O_10 CA_10 C2A_10 112(3) . . ?
O_10 CA_10 C1A_10 114(2) . . ?
C2A_10 CA_10 C1A_10 126(3) . . ?
O_10 CB_10 C2B_10 109(4) . . ?
O_10 CB_10 C1B_10 100(4) . . ?
C2B_10 CB_10 C1B_10 114(5) . . ?
C_11 O_11 Eu3 132.0(9) . . ?
C_11 O_11 Eu4 126.6(10) . . ?
Eu3 O_11 Eu4 99.0(4) . . ?
C_11 O_11 Eu2 96.6(9) . . ?
Eu3 O_11 Eu2 94.7(4) . . ?
Eu4 O_11 Eu2 93.3(3) . . ?
C2_11 C_11 O_11 113.1(15) . . ?
C2_11 C_11 C1_11 112.1(17) . . ?
O_11 C_11 C1_11 106.8(15) . . ?
C2_11 C_11 Eu2 132.4(13) . . ?
O_11 C_11 Eu2 55.4(7) . . ?
C1_11 C_11 Eu2 115.4(13) . . ?
C_12 O_12 Eu4 126.6(10) . . ?
C_12 O_12 Eu3 121.4(10) . . ?
Eu4 O_12 Eu3 95.8(3) . . ?
C_12 O_12 Eu1 118.5(9) . . ?
Eu4 O_12 Eu1 93.7(4) . . ?
Eu3 O_12 Eu1 92.9(4) . . ?
O_12 C_12 C1_12 112.5(15) . . ?
O_12 C_12 C2_12 107.4(14) . . ?
C1_12 C_12 C2_12 112.1(17) . . ?
C_13 O_13 Eu4 136.1(10) . . ?
C_13 O_13 Eu3 129.5(11) . . ?
Eu4 O_13 Eu3 93.4(3) . . ?
C_13 O_13 Eu2 102.4(9) . . ?
Eu4 O_13 Eu2 86.7(4) . . ?
Eu3 O_13 Eu2 87.0(3) . . ?
C_13 O_13 Eu1 88.1(9) . . ?
Eu4 O_13 Eu1 86.0(3) . . ?
Eu3 O_13 Eu1 85.9(3) . . ?
Eu2 O_13 Eu1 169.5(4) . . ?
C1_13 C_13 O_13 114.3(15) . . ?
C1_13 C_13 C2_13 115.0(16) . . ?
O_13 C_13 C2_13 107.4(15) . . ?
C1_13 C_13 Eu1 128.7(13) . . ?
O_13 C_13 Eu1 64.0(8) . . ?
C2_13 C_13 Eu1 113.5(12) . . ?
O_27 Eu1_20 O_28 135.9(4) . . ?
O_27 Eu1_20 O_211 72.8(4) . . ?
O_28 Eu1_20 O_211 71.9(3) . . ?
O_27 Eu1_20 O_22 112.6(4) . . ?
O_28 Eu1_20 O_22 103.8(4) . . ?
O_211 Eu1_20 O_22 109.8(3) . . ?
O_27 Eu1_20 O_21 107.0(4) . . ?
O_28 Eu1_20 O_21 106.5(4) . . ?
O_211 Eu1_20 O_21 176.4(3) . . ?
O_22 Eu1_20 O_21 73.7(4) . . ?
O_27 Eu1_20 O_213 69.9(3) . . ?
O_28 Eu1_20 O_213 71.0(4) . . ?
O_211 Eu1_20 O_213 63.4(3) . . ?
O_22 Eu1_20 O_213 172.2(4) . . ?
O_21 Eu1_20 O_213 113.0(3) . . ?
O_27 Eu1_20 CA_211 81.3(6) . . ?
O_28 Eu1_20 CA_211 80.0(6) . . ?
O_211 Eu1_20 CA_211 28.0(6) . . ?
O_22 Eu1_20 CA_211 81.9(6) . . ?
O_21 Eu1_20 CA_211 155.5(6) . . ?
O_213 Eu1_20 CA_211 91.4(6) . . ?
O_27 Eu1_20 Eu3_20 37.9(2) . . ?
O_28 Eu1_20 Eu3_20 98.2(3) . . ?
O_211 Eu1_20 Eu3_20 42.3(2) . . ?
O_22 Eu1_20 Eu3_20 134.9(3) . . ?
O_21 Eu1_20 Eu3_20 135.8(3) . . ?
O_213 Eu1_20 Eu3_20 42.9(2) . . ?
CA_211 Eu1_20 Eu3_20 63.7(5) . . ?
O_27 Eu1_20 Eu4_20 97.7(2) . . ?
O_28 Eu1_20 Eu4_20 38.4(3) . . ?
O_211 Eu1_20 Eu4_20 41.6(2) . . ?
O_22 Eu1_20 Eu4_20 129.4(3) . . ?
O_21 Eu1_20 Eu4_20 135.4(3) . . ?
O_213 Eu1_20 Eu4_20 43.1(2) . . ?
CA_211 Eu1_20 Eu4_20 63.2(6) . . ?
Eu3_20 Eu1_20 Eu4_20 59.86(3) . . ?
O_29 Eu2_20 O_210 133.7(4) . . ?
O_29 Eu2_20 O_23 103.9(4) . . ?
O_210 Eu2_20 O_23 117.5(4) . . ?
O_29 Eu2_20 O_24 106.8(4) . . ?
O_210 Eu2_20 O_24 104.4(4) . . ?
O_23 Eu2_20 O_24 73.0(4) . . ?
O_29 Eu2_20 O_212 74.8(3) . . ?
O_210 Eu2_20 O_212 73.5(4) . . ?
O_23 Eu2_20 O_212 108.1(3) . . ?
O_24 Eu2_20 O_212 177.9(4) . . ?
O_29 Eu2_20 O_213 67.1(3) . . ?
O_210 Eu2_20 O_213 68.7(3) . . ?
O_23 Eu2_20 O_213 168.1(4) . . ?
O_24 Eu2_20 O_213 116.4(3) . . ?
O_212 Eu2_20 O_213 62.8(3) . . ?
O_29 Eu2_20 CB_29 26.0(6) . . ?
O_210 Eu2_20 CB_29 159.6(7) . . ?
O_23 Eu2_20 CB_29 81.3(7) . . ?
O_24 Eu2_20 CB_29 88.1(6) . . ?
O_212 Eu2_20 CB_29 93.8(6) . . ?
O_213 Eu2_20 CB_29 91.5(7) . . ?
O_29 Eu2_20 C_213 72.1(4) . . ?
O_210 Eu2_20 C_213 74.7(4) . . ?
O_23 Eu2_20 C_213 160.7(4) . . ?
O_24 Eu2_20 C_213 89.9(4) . . ?
O_212 Eu2_20 C_213 89.4(4) . . ?
O_213 Eu2_20 C_213 26.6(3) . . ?
CB_29 Eu2_20 C_213 89.6(7) . . ?
O_29 Eu2_20 Eu3_20 97.1(2) . . ?
O_210 Eu2_20 Eu3_20 38.2(3) . . ?
O_23 Eu2_20 Eu3_20 135.7(3) . . ?
O_24 Eu2_20 Eu3_20 136.4(3) . . ?
O_212 Eu2_20 Eu3_20 41.7(2) . . ?
O_213 Eu2_20 Eu3_20 42.6(2) . . ?
CB_29 Eu2_20 Eu3_20 122.8(6) . . ?
C_213 Eu2_20 Eu3_20 63.3(3) . . ?
O_29 Eu2_20 Eu4_20 38.0(2) . . ?
O_210 Eu2_20 Eu4_20 97.7(3) . . ?
O_23 Eu2_20 Eu4_20 125.3(3) . . ?
O_24 Eu2_20 Eu4_20 139.0(3) . . ?
O_212 Eu2_20 Eu4_20 41.9(3) . . ?
O_213 Eu2_20 Eu4_20 42.9(2) . . ?
CB_29 Eu2_20 Eu4_20 63.0(6) . . ?
C_213 Eu2_20 Eu4_20 63.2(3) . . ?
Eu3_20 Eu2_20 Eu4_20 59.79(3) . . ?
O_25 Eu3_20 O_27 103.1(5) . . ?
O_25 Eu3_20 O_210 101.9(5) . . ?
O_27 Eu3_20 O_210 115.4(4) . . ?
O_25 Eu3_20 O_212 106.0(5) . . ?
O_27 Eu3_20 O_212 143.6(4) . . ?
O_210 Eu3_20 O_212 79.4(4) . . ?
O_25 Eu3_20 O_211 108.1(5) . . ?
O_27 Eu3_20 O_211 78.4(4) . . ?
O_210 Eu3_20 O_211 143.1(4) . . ?
O_212 Eu3_20 O_211 72.1(4) . . ?
O_25 Eu3_20 O_213 177.1(5) . . ?
O_27 Eu3_20 O_213 78.3(4) . . ?
O_210 Eu3_20 O_213 79.6(4) . . ?
O_212 Eu3_20 O_213 71.8(4) . . ?
O_211 Eu3_20 O_213 69.7(3) . . ?
O_25 Eu3_20 Eu4_20 133.8(4) . . ?
O_27 Eu3_20 Eu4_20 101.7(3) . . ?
O_210 Eu3_20 Eu4_20 101.6(3) . . ?
O_212 Eu3_20 Eu4_20 41.9(3) . . ?
O_211 Eu3_20 Eu4_20 41.6(2) . . ?
O_213 Eu3_20 Eu4_20 43.3(3) . . ?
O_25 Eu3_20 Eu1_20 130.2(4) . . ?
O_27 Eu3_20 Eu1_20 41.6(3) . . ?
O_210 Eu3_20 Eu1_20 123.4(3) . . ?
O_212 Eu3_20 Eu1_20 102.1(3) . . ?
O_211 Eu3_20 Eu1_20 45.1(2) . . ?
O_213 Eu3_20 Eu1_20 49.6(3) . . ?
Eu4_20 Eu3_20 Eu1_20 60.23(3) . . ?
O_25 Eu3_20 Eu2_20 126.9(4) . . ?
O_27 Eu3_20 Eu2_20 125.6(3) . . ?
O_210 Eu3_20 Eu2_20 41.7(3) . . ?
O_212 Eu3_20 Eu2_20 44.8(2) . . ?
O_211 Eu3_20 Eu2_20 101.8(2) . . ?
O_213 Eu3_20 Eu2_20 52.8(3) . . ?
Eu4_20 Eu3_20 Eu2_20 60.21(3) . . ?
Eu1_20 Eu3_20 Eu2_20 101.97(4) . . ?
O_26 Eu4_20 O_29 101.7(5) . . ?
O_26 Eu4_20 O_28 106.0(5) . . ?
O_29 Eu4_20 O_28 113.7(4) . . ?
O_26 Eu4_20 O_211 109.3(4) . . ?
O_29 Eu4_20 O_211 142.5(4) . . ?
O_28 Eu4_20 O_211 77.7(4) . . ?
O_26 Eu4_20 O_212 103.6(5) . . ?
O_29 Eu4_20 O_212 80.6(4) . . ?
O_28 Eu4_20 O_212 143.2(4) . . ?
O_211 Eu4_20 O_212 72.2(3) . . ?
O_26 Eu4_20 O_213 174.8(5) . . ?
O_29 Eu4_20 O_213 77.5(4) . . ?
O_28 Eu4_20 O_213 79.0(4) . . ?
O_211 Eu4_20 O_213 69.7(3) . . ?
O_212 Eu4_20 O_213 71.2(4) . . ?
O_26 Eu4_20 Eu3_20 133.0(4) . . ?
O_29 Eu4_20 Eu3_20 100.8(3) . . ?
O_28 Eu4_20 Eu3_20 101.7(3) . . ?
O_211 Eu4_20 Eu3_20 42.1(2) . . ?
O_212 Eu4_20 Eu3_20 41.5(2) . . ?
O_213 Eu4_20 Eu3_20 42.9(2) . . ?
O_26 Eu4_20 Eu1_20 133.7(3) . . ?
O_29 Eu4_20 Eu1_20 120.5(3) . . ?
O_28 Eu4_20 Eu1_20 41.8(3) . . ?
O_211 Eu4_20 Eu1_20 44.9(2) . . ?
O_212 Eu4_20 Eu1_20 101.4(2) . . ?
O_213 Eu4_20 Eu1_20 49.4(3) . . ?
Eu3_20 Eu4_20 Eu1_20 59.92(3) . . ?
O_26 Eu4_20 Eu2_20 123.5(4) . . ?
O_29 Eu4_20 Eu2_20 41.5(3) . . ?
O_28 Eu4_20 Eu2_20 126.2(3) . . ?
O_211 Eu4_20 Eu2_20 102.1(3) . . ?
O_212 Eu4_20 Eu2_20 44.7(2) . . ?
O_213 Eu4_20 Eu2_20 52.6(3) . . ?
Eu3_20 Eu4_20 Eu2_20 60.00(3) . . ?
Eu1_20 Eu4_20 Eu2_20 101.61(4) . . ?
C_21 O_21 Eu1_20 137.5(10) . . ?
O_21 C_21 C2_21 108.3(15) . . ?
O_21 C_21 C1_21 108.9(16) . . ?
C2_21 C_21 C1_21 113.2(18) . . ?
C_22 O_22 Eu1_20 134.7(11) . . ?
C1_22 C_22 C2_22 124(2) . . ?
C1_22 C_22 O_22 111.3(19) . . ?
C2_22 C_22 O_22 110(2) . . ?
C_23 O_23 Eu2_20 134.5(10) . . ?
O_23 C_23 C2_23 111.6(17) . . ?
O_23 C_23 C1_23 108.5(17) . . ?
C2_23 C_23 C1_23 116(2) . . ?
C_24 O_24 Eu2_20 139.9(11) . . ?
C1_24 C_24 O_24 109(2) . . ?
C1_24 C_24 C2_24 116(2) . . ?
O_24 C_24 C2_24 109(2) . . ?
C_25 O_25 Eu3_20 174.7(16) . . ?
O_25 C_25 C1_25 112(3) . . ?
O_25 C_25 C2_25 109(2) . . ?
C1_25 C_25 C2_25 116(2) . . ?
C_26 O_26 Eu4_20 177.3(14) . . ?
O_26 C_26 C1_26 108(2) . . ?
O_26 C_26 C2_26 106(2) . . ?
C1_26 C_26 C2_26 118(2) . . ?
C_27 O_27 Eu3_20 130.5(13) . . ?
C_27 O_27 Eu1_20 128.6(13) . . ?
Eu3_20 O_27 Eu1_20 100.5(4) . . ?
O_27 C_27 C1_27 114.8(18) . . ?
O_27 C_27 C2_27 111.5(19) . . ?
C1_27 C_27 C2_27 115(2) . . ?
C_28 O_28 Eu4_20 135.6(11) . . ?
C_28 O_28 Eu1_20 124.0(11) . . ?
Eu4_20 O_28 Eu1_20 99.8(4) . . ?
O_28 C_28 C1_28 108.7(17) . . ?
O_28 C_28 C2_28 108.6(17) . . ?
C1_28 C_28 C2_28 110(2) . . ?
CB_29 O_29 CA_29 30(2) . . ?
CB_29 O_29 Eu4_20 148.5(16) . . ?
CA_29 O_29 Eu4_20 122.4(19) . . ?
CB_29 O_29 Eu2_20 104.5(18) . . ?
CA_29 O_29 Eu2_20 134.2(18) . . ?
Eu4_20 O_29 Eu2_20 100.4(4) . . ?
O_29 CA_29 C2A_29 108(4) . . ?
O_29 CA_29 C1A_29 105(3) . . ?
C2A_29 CA_29 C1A_29 115(4) . . ?
O_29 CB_29 C2B_29 105(4) . . ?
O_29 CB_29 C1B_29 107(3) . . ?
C2B_29 CB_29 C1B_29 102.7(18) . . ?
O_29 CB_29 Eu2_20 49.5(13) . . ?
C2B_29 CB_29 Eu2_20 124(3) . . ?
C1B_29 CB_29 Eu2_20 131(2) . . ?
C_210 O_210 Eu3_20 132.9(10) . . ?
C_210 O_210 Eu2_20 126.7(10) . . ?
Eu3_20 O_210 Eu2_20 100.0(5) . . ?
O_210 C_210 C1_210 109.7(18) . . ?
O_210 C_210 C2_210 109.6(17) . . ?
C1_210 C_210 C2_210 113(2) . . ?
CA_211 O_211 CB_211 28.2(15) . . ?
CA_211 O_211 Eu4_20 131.3(14) . . ?
CB_211 O_211 Eu4_20 121.2(11) . . ?
CA_211 O_211 Eu3_20 131.1(13) . . ?
CB_211 O_211 Eu3_20 122.9(12) . . ?
Eu4_20 O_211 Eu3_20 96.3(3) . . ?
CA_211 O_211 Eu1_20 94.5(18) . . ?
CB_211 O_211 Eu1_20 122.7(14) . . ?
Eu4_20 O_211 Eu1_20 93.5(3) . . ?
Eu3_20 O_211 Eu1_20 92.6(3) . . ?
O_211 CA_211 C1A_211 105(3) . . ?
O_211 CA_211 C2A_211 109(3) . . ?
C1A_211 CA_211 C2A_211 112(4) . . ?
O_211 CA_211 Eu1_20 57.5(13) . . ?
C1A_211 CA_211 Eu1_20 121(3) . . ?
C2A_211 CA_211 Eu1_20 127(3) . . ?
O_211 CB_211 C2B_211 107(2) . . ?
O_211 CB_211 C1B_211 108(2) . . ?
C2B_211 CB_211 C1B_211 108(3) . . ?
C_212 O_212 Eu3_20 127.8(10) . . ?
C_212 O_212 Eu4_20 123.5(10) . . ?
Eu3_20 O_212 Eu4_20 96.6(4) . . ?
C_212 O_212 Eu2_20 113.7(9) . . ?
Eu3_20 O_212 Eu2_20 93.5(4) . . ?
Eu4_20 O_212 Eu2_20 93.4(4) . . ?
O_212 C_212 C1_212 111.7(15) . . ?
O_212 C_212 C2_212 109.1(14) . . ?
C1_212 C_212 C2_212 108.6(16) . . ?
C_213 O_213 Eu3_20 132.9(10) . . ?
C_213 O_213 Eu4_20 131.8(10) . . ?
Eu3_20 O_213 Eu4_20 93.9(4) . . ?
C_213 O_213 Eu1_20 103.1(9) . . ?
Eu3_20 O_213 Eu1_20 87.5(3) . . ?
Eu4_20 O_213 Eu1_20 87.5(3) . . ?
C_213 O_213 Eu2_20 88.6(8) . . ?
Eu3_20 O_213 Eu2_20 84.5(3) . . ?
Eu4_20 O_213 Eu2_20 84.4(3) . . ?
Eu1_20 O_213 Eu2_20 168.3(4) . . ?
O_213 C_213 C1_213 111.3(15) . . ?
O_213 C_213 C2_213 111.2(15) . . ?
C1_213 C_213 C2_213 118.1(16) . . ?
O_213 C_213 Eu2_20 64.9(8) . . ?
C1_213 C_213 Eu2_20 117.5(13) . . ?
C2_213 C_213 Eu2_20 120.5(12) . . ?
O_14 C_14 C2_14 112.6(16) . . ?
O_14 C_14 C1_14 111.6(17) . . ?
C2_14 C_14 C1_14 112.7(18) . . ?
O_15 C_15 C2_15 110(2) . . ?
O_15 C_15 C1_15 112(2) . . ?
C2_15 C_15 C1_15 110(2) . . ?
O_214 C_214 C2_214 111.5(16) . . ?
O_214 C_214 C1_214 112.0(15) . . ?
C2_214 C_214 C1_214 111.3(17) . . ?
C1_215 C_215 C2_215 120(3) . . ?
C1_215 C_215 O_215 102(3) . . ?
C2_215 C_215 O_215 108(2) . . ?

loop_
_geom_bond_atom_site_label_1
_geom_bond_atom_site_label_2
_geom_bond_distance
_geom_bond_site_symmetry_2
_geom_bond_publ_flag
Eu1 O_7 2.452(12) . ?
Eu1 O_8 2.464(12) . ?
Eu1 O_12 2.538(11) . ?
Eu1 O_2 2.569(12) . ?
Eu1 O_1 2.595(10) . ?
Eu1 O_13 2.813(11) . ?
Eu1 C_13 3.128(18) . ?
Eu1 Eu4 3.6248(16) . ?
Eu1 Eu3 3.6263(15) . ?
Eu2 O_9 2.450(12) . ?
Eu2 O_3 2.500(12) . ?
Eu2 O_10 2.503(13) . ?
Eu2 O_4 2.554(13) . ?
Eu2 O_11 2.595(11) . ?
Eu2 O_13 2.801(11) . ?
Eu2 C_11 3.133(19) . ?
Eu2 Eu4 3.6404(15) . ?
Eu2 Eu3 3.6530(15) . ?
Eu3 O_5 2.103(11) . ?
Eu3 O_7 2.282(10) . ?
Eu3 O_10 2.297(11) . ?
Eu3 O_11 2.369(12) . ?
Eu3 O_12 2.466(11) . ?
Eu3 O_13 2.496(10) . ?
Eu3 Eu4 3.6316(16) . ?
Eu4 O_6 2.100(13) . ?
Eu4 O_9 2.270(11) . ?
Eu4 O_8 2.283(11) . ?
Eu4 O_11 2.408(10) . ?
Eu4 O_12 2.428(10) . ?
Eu4 O_13 2.493(12) . ?
O_1 C_1 1.45(2) . ?
C_1 C1_1 1.47(3) . ?
C_1 C2_1 1.50(3) . ?
O_2 CB_2 1.53(4) . ?
O_2 CA_2 1.57(5) . ?
CA_2 C2A_2 1.42(6) . ?
CA_2 C1A_2 1.61(9) . ?
CB_2 C2B_2 1.48(5) . ?
CB_2 C1B_2 1.58(5) . ?
O_3 C_3 1.47(4) . ?
C_3 C2_3 1.41(5) . ?
C_3 C1_3 1.44(4) . ?
O_4 C_4 1.46(4) . ?
C_4 C2_4 1.41(4) . ?
C_4 C1_4 1.54(5) . ?
O_5 CB_5 1.436(19) . ?
O_5 CA_5 1.449(19) . ?
CA_5 C2A_5 1.517(19) . ?
CA_5 C1A_5 1.530(19) . ?
CB_5 C2B_5 1.52(2) . ?
CB_5 C1B_5 1.53(2) . ?
O_6 CA_6 1.414(19) . ?
O_6 CB_6 1.43(2) . ?
CA_6 C1A_6 1.508(19) . ?
CA_6 C2A_6 1.517(19) . ?
CB_6 C1B_6 1.52(2) . ?
CB_6 C2B_6 1.53(2) . ?
O_7 CA_7 1.38(8) . ?
O_7 CB_7 1.51(10) . ?
CA_7 C1A_7 1.49(9) . ?
CA_7 C2A_7 1.59(8) . ?
CB_7 C1B_7 1.41(11) . ?
CB_7 C2B_7 1.50(9) . ?
O_8 C_8 1.48(2) . ?
C_8 C1_8 1.50(3) . ?
C_8 C2_8 1.55(3) . ?
O_9 C_9 1.47(2) . ?
C_9 C2_9 1.44(3) . ?
C_9 C1_9 1.47(3) . ?
O_10 CA_10 1.422(18) . ?
O_10 CB_10 1.423(19) . ?
CA_10 C2A_10 1.523(19) . ?
CA_10 C1A_10 1.524(19) . ?
CB_10 C2B_10 1.53(2) . ?
CB_10 C1B_10 1.53(2) . ?
O_11 C_11 1.481(19) . ?
C_11 C2_11 1.41(3) . ?
C_11 C1_11 1.52(2) . ?
O_12 C_12 1.416(19) . ?
C_12 C1_12 1.46(2) . ?
C_12 C2_12 1.54(3) . ?
O_13 C_13 1.46(2) . ?
C_13 C1_13 1.45(3) . ?
C_13 C2_13 1.56(3) . ?
Eu1_20 O_27 2.456(12) . ?
Eu1_20 O_28 2.470(12) . ?
Eu1_20 O_211 2.581(10) . ?
Eu1_20 O_22 2.604(11) . ?
Eu1_20 O_21 2.610(10) . ?
Eu1_20 O_213 2.772(11) . ?
Eu1_20 CA_211 3.05(4) . ?
Eu1_20 Eu3_20 3.6389(15) . ?
Eu1_20 Eu4_20 3.6502(15) . ?
Eu2_20 O_29 2.463(13) . ?
Eu2_20 O_210 2.463(12) . ?
Eu2_20 O_23 2.554(10) . ?
Eu2_20 O_24 2.560(11) . ?
Eu2_20 O_212 2.575(10) . ?
Eu2_20 O_213 2.917(11) . ?
Eu2_20 CB_29 3.14(3) . ?
Eu2_20 C_213 3.221(17) . ?
Eu2_20 Eu3_20 3.6445(15) . ?
Eu2_20 Eu4_20 3.6520(16) . ?
Eu3_20 O_25 2.119(12) . ?
Eu3_20 O_27 2.275(11) . ?
Eu3_20 O_210 2.290(11) . ?
Eu3_20 O_212 2.427(11) . ?
Eu3_20 O_211 2.452(11) . ?
Eu3_20 O_213 2.480(11) . ?
Eu3_20 Eu4_20 3.6366(16) . ?
Eu4_20 O_26 2.094(13) . ?
Eu4_20 O_29 2.287(10) . ?
Eu4_20 O_28 2.299(11) . ?
Eu4_20 O_211 2.428(10) . ?
Eu4_20 O_212 2.443(11) . ?
Eu4_20 O_213 2.498(11) . ?
O_21 C_21 1.437(19) . ?
C_21 C2_21 1.49(3) . ?
C_21 C1_21 1.50(3) . ?
O_22 C_22 1.46(2) . ?
C_22 C1_22 1.44(3) . ?
C_22 C2_22 1.44(3) . ?
O_23 C_23 1.44(2) . ?
C_23 C2_23 1.47(3) . ?
C_23 C1_23 1.54(3) . ?
O_24 C_24 1.45(3) . ?
C_24 C1_24 1.45(3) . ?
C_24 C2_24 1.51(3) . ?
O_25 C_25 1.38(3) . ?
C_25 C1_25 1.47(3) . ?
C_25 C2_25 1.55(4) . ?
O_26 C_26 1.45(3) . ?
C_26 C1_26 1.58(3) . ?
C_26 C2_26 1.59(4) . ?
O_27 C_27 1.41(2) . ?
C_27 C1_27 1.45(3) . ?
C_27 C2_27 1.47(3) . ?
O_28 C_28 1.42(2) . ?
C_28 C1_28 1.46(3) . ?
C_28 C2_28 1.48(3) . ?
O_29 CB_29 1.421(19) . ?
O_29 CA_29 1.437(19) . ?
CA_29 C2A_29 1.50(2) . ?
CA_29 C1A_29 1.528(19) . ?
CB_29 C2B_29 1.52(2) . ?
CB_29 C1B_29 1.53(2) . ?
O_210 C_210 1.42(2) . ?
C_210 C1_210 1.47(3) . ?
C_210 C2_210 1.54(3) . ?
O_211 CA_211 1.438(18) . ?
O_211 CB_211 1.446(17) . ?
CA_211 C1A_211 1.52(2) . ?
CA_211 C2A_211 1.524(19) . ?
CB_211 C2B_211 1.517(18) . ?
CB_211 C1B_211 1.522(19) . ?
O_212 C_212 1.442(18) . ?
C_212 C1_212 1.48(3) . ?
C_212 C2_212 1.53(3) . ?
O_213 C_213 1.440(19) . ?
C_213 C1_213 1.47(3) . ?
C_213 C2_213 1.47(3) . ?
C_14 O_14 1.40(2) . ?
C_14 C2_14 1.52(3) . ?
C_14 C1_14 1.57(3) . ?
C_15 O_15 1.40(3) . ?
C_15 C2_15 1.51(4) . ?
C_15 C1_15 1.54(3) . ?
C_214 O_214 1.44(2) . ?
C_214 C2_214 1.54(3) . ?
C_214 C1_214 1.56(3) . ?
C_215 C1_215 1.38(5) . ?
C_215 C2_215 1.46(3) . ?
C_215 O_215 1.48(3) . ?
